data_4102248
loop_
_publ_author_name
'James D. Crowley'
'Kevin D. H\"anni'
'David A. Leigh'
'Alexandra M. Z. Slawin'

_publ_section_title
;
 Diels-Alder Active-Template Synthesis of Rotaxanes and
 Metal-Ion-Switchable Molecular Shuttles
;
_journal_name_full 'Journal of the American Chemical Society'
_journal_page_first 5309
_journal_page_last 5314
_journal_paper_doi 10.1021/ja101029u
_journal_volume 132
_journal_year 2010
_chemical_formula_moiety 'C37.50 H46 Cl2 N2 O5 Zn'
_chemical_formula_sum 'C37.5 H46 Cl2 N2 O5 Zn'
_chemical_formula_weight 741.03
_chemical_name_systematic
; 
 ? 
;
_space_group_IT_number 14
_symmetry_cell_setting monoclinic
_symmetry_space_group_name_Hall '-P 2ybc'
_symmetry_space_group_name_H-M 'P 1 21/c 1'
_atom_sites_solution_hydrogens geom
_atom_sites_solution_primary direct
_atom_sites_solution_secondary difmap
_audit_creation_method SHELXL-97
_cell_angle_alpha 90.00
_cell_angle_beta 105.704(6)
_cell_angle_gamma 90.00
_cell_formula_units_Z 4
_cell_length_a 18.1258(18)
_cell_length_b 15.0266(14)
_cell_length_c 14.6076(15)
_cell_measurement_reflns_used 13156
_cell_measurement_temperature 93(2)
_cell_measurement_theta_max 26.16
_cell_measurement_theta_min 1.75
_cell_volume 3830.1(7)
_computing_cell_refinement 'CrystalClear (Rigaku Corp., 2004)'
_computing_data_collection 'CrystalClear (Rigaku Corp., 2004)'
_computing_data_reduction 'CrystalClear (Rigaku Corp., 2004)'
_computing_molecular_graphics 'Bruker SHELXTL'
_computing_publication_material 'Bruker SHELXTL'
_computing_structure_refinement 'SHELXL-97 (Sheldrick, 1997)'
_computing_structure_solution 'SHELXS-97 (Sheldrick, 1990)'
_diffrn_ambient_temperature 93(2)
_diffrn_measured_fraction_theta_full 0.982
_diffrn_measured_fraction_theta_max 0.978
_diffrn_measurement_device_type CCD
_diffrn_measurement_method '\w scans'
_diffrn_radiation_monochromator confocal
_diffrn_radiation_source 'rotating anode'
_diffrn_radiation_type MoK\a
_diffrn_radiation_wavelength 0.71073
_diffrn_reflns_av_R_equivalents 0.1154
_diffrn_reflns_av_sigmaI/netI 0.0580
_diffrn_reflns_limit_h_max 21
_diffrn_reflns_limit_h_min -21
_diffrn_reflns_limit_k_max 18
_diffrn_reflns_limit_k_min -18
_diffrn_reflns_limit_l_max 17
_diffrn_reflns_limit_l_min -16
_diffrn_reflns_number 32849
_diffrn_reflns_theta_full 25.00
_diffrn_reflns_theta_max 25.35
_diffrn_reflns_theta_min 1.79
_exptl_absorpt_coefficient_mu 0.823
_exptl_absorpt_correction_T_max 1.0000
_exptl_absorpt_correction_T_min 0.8488
_exptl_absorpt_correction_type multi-scan
_exptl_absorpt_process_details 'Jacobson, R. (1998) Private communication'
_exptl_crystal_colour Colourless
_exptl_crystal_density_diffrn 1.285
_exptl_crystal_density_method 'not measured'
_exptl_crystal_description platelet
_exptl_crystal_F_000 1556
_exptl_crystal_size_max 0.150
_exptl_crystal_size_mid 0.100
_exptl_crystal_size_min 0.030
_refine_diff_density_max 1.830
_refine_diff_density_min -0.708
_refine_diff_density_rms 0.112
_refine_ls_extinction_method none
_refine_ls_goodness_of_fit_ref 1.167
_refine_ls_hydrogen_treatment constr
_refine_ls_matrix_type full
_refine_ls_number_parameters 452
_refine_ls_number_reflns 6858
_refine_ls_number_restraints 29
_refine_ls_restrained_S_all 1.177
_refine_ls_R_factor_all 0.0978
_refine_ls_R_factor_gt 0.0880
_refine_ls_shift/su_max 0.015
_refine_ls_shift/su_mean 0.001
_refine_ls_structure_factor_coef Fsqd
_refine_ls_weighting_details 'calc w=1/[\s^2^(Fo^2^)+(0.0839P)^2^+14.1410P] where P=(Fo^2^+2Fc^2^)/3'
_refine_ls_weighting_scheme calc
_refine_ls_wR_factor_gt 0.1971
_refine_ls_wR_factor_ref 0.2039
_reflns_number_gt 6123
_reflns_number_total 6858
_reflns_threshold_expression >2sigma(I)
_cod_data_source_file ja101029u_si_004.cif
_cod_data_source_block dled143
_cod_original_formula_sum 'C37.50 H46 Cl2 N2 O5 Zn'
_cod_database_code 4102248

loop_
_symmetry_equiv_pos_as_xyz
'x, y, z'
'-x, y+1/2, -z+1/2'
'-x, -y, -z'
'x, -y-1/2, z-1/2'

loop_
_atom_site_label
_atom_site_type_symbol
_atom_site_fract_x
_atom_site_fract_y
_atom_site_fract_z
_atom_site_U_iso_or_equiv
_atom_site_adp_type
_atom_site_occupancy
_atom_site_symmetry_multiplicity
_atom_site_calc_flag
_atom_site_refinement_flags
Zn1 Zn 0.42957(3) 0.52959(4) 0.66421(4) 0.0201(2) Uani 1 1 d .
Cl1 Cl 0.30343(7) 0.52949(8) 0.58413(9) 0.0261(3) Uani 1 1 d .
Cl2 Cl 0.45780(7) 0.59130(9) 0.81132(9) 0.0303(3) Uani 1 1 d .
N1 N 0.4849(2) 0.6243(3) 0.5894(3) 0.0202(8) Uani 1 1 d .
C1 C 0.3524(3) 0.3460(3) 0.7307(3) 0.0246(10) Uani 1 1 d .
H1A H 0.3140 0.3930 0.7301 0.030 Uiso 1 1 calc R
H1B H 0.3718 0.3241 0.7968 0.030 Uiso 1 1 calc R
O2 O 0.41621(18) 0.3839(2) 0.6992(2) 0.0234(7) Uani 1 1 d .
N2 N 0.5281(2) 0.4616(3) 0.6538(3) 0.0212(8) Uani 1 1 d .
C3 C 0.4854(3) 0.3333(3) 0.7273(4) 0.0258(11) Uani 1 1 d .
H3A H 0.4765 0.2723 0.7008 0.031 Uiso 1 1 calc R
H3B H 0.5029 0.3289 0.7975 0.031 Uiso 1 1 calc R
C4 C 0.5453(3) 0.3796(3) 0.6900(3) 0.0235(10) Uani 1 1 d .
C6 C 0.5811(3) 0.5075(3) 0.6214(3) 0.0209(10) Uani 1 1 d .
C7 C 0.6530(3) 0.4728(4) 0.6272(4) 0.0266(11) Uani 1 1 d .
H7A H 0.6901 0.5066 0.6072 0.032 Uiso 1 1 calc R
C8 C 0.6696(3) 0.3868(3) 0.6632(4) 0.0276(11) Uani 1 1 d .
H8A H 0.7180 0.3609 0.6664 0.033 Uiso 1 1 calc R
C9 C 0.6153(3) 0.3390(4) 0.6943(4) 0.0277(11) Uani 1 1 d .
H9A H 0.6257 0.2801 0.7179 0.033 Uiso 1 1 calc R
C10 C 0.5550(3) 0.5977(3) 0.5814(3) 0.0216(10) Uani 1 1 d .
C12 C 0.4589(3) 0.7061(3) 0.5573(3) 0.0229(10) Uani 1 1 d .
C13 C 0.5011(3) 0.7641(3) 0.5166(3) 0.0276(11) Uani 1 1 d .
H13A H 0.4817 0.8215 0.4956 0.033 Uiso 1 1 calc R
C14 C 0.5723(3) 0.7363(3) 0.5072(4) 0.0284(11) Uani 1 1 d .
H14A H 0.6019 0.7746 0.4793 0.034 Uiso 1 1 calc R
C15 C 0.5996(3) 0.6516(3) 0.5393(3) 0.0261(10) Uani 1 1 d .
H15A H 0.6475 0.6312 0.5328 0.031 Uiso 1 1 calc R
C16 C 0.3801(3) 0.7303(3) 0.5677(4) 0.0256(10) Uani 1 1 d .
H16A H 0.3399 0.7004 0.5176 0.031 Uiso 1 1 calc R
H16B H 0.3752 0.7102 0.6304 0.031 Uiso 1 1 calc R
O17 O 0.3707(2) 0.8247(2) 0.5596(3) 0.0313(8) Uani 1 1 d .
C18 C 0.2907(3) 0.8495(4) 0.5391(4) 0.0338(12) Uani 1 1 d .
H18A H 0.2868 0.9148 0.5459 0.041 Uiso 1 1 calc R
H18B H 0.2678 0.8208 0.5859 0.041 Uiso 1 1 calc R
C19 C 0.2459(3) 0.8223(3) 0.4396(4) 0.0292(11) Uani 1 1 d .
C20 C 0.2653(3) 0.8572(3) 0.3604(4) 0.0311(12) Uani 1 1 d .
H20A H 0.3058 0.8993 0.3696 0.037 Uiso 1 1 calc R
C21 C 0.2263(3) 0.8315(4) 0.2679(4) 0.0312(12) Uani 1 1 d .
H21A H 0.2402 0.8565 0.2152 0.037 Uiso 1 1 calc R
C22 C 0.1671(3) 0.7693(3) 0.2530(4) 0.0289(11) Uani 1 1 d .
C23 C 0.1474(3) 0.7323(4) 0.3316(4) 0.0289(11) Uani 1 1 d .
H23A H 0.1077 0.6891 0.3223 0.035 Uiso 1 1 calc R
C24 C 0.1863(3) 0.7594(4) 0.4237(4) 0.0288(11) Uani 1 1 d .
H24A H 0.1723 0.7348 0.4765 0.035 Uiso 1 1 calc R
O25 O 0.1315(2) 0.7494(3) 0.1592(3) 0.0374(9) Uani 1 1 d .
C26 C 0.0743(3) 0.6806(4) 0.1392(4) 0.0390(13) Uani 1 1 d .
H26A H 0.0412 0.6883 0.0736 0.047 Uiso 1 1 calc R
H26B H 0.0417 0.6865 0.1833 0.047 Uiso 1 1 calc R
C27 C 0.1101(3) 0.5861(4) 0.1493(4) 0.0367(13) Uani 1 1 d .
H27A H 0.1359 0.5766 0.0984 0.044 Uiso 1 1 calc R
H27B H 0.1493 0.5814 0.2112 0.044 Uiso 1 1 calc R
C28 C 0.0493(3) 0.5138(4) 0.1430(4) 0.0350(13) Uani 1 1 d .
H28A H 0.0259 0.5214 0.1964 0.042 Uiso 1 1 calc R
H28B H 0.0084 0.5214 0.0830 0.042 Uiso 1 1 calc R
C29 C 0.0817(3) 0.4202(4) 0.1464(4) 0.0340(12) Uani 1 1 d .
H29A H 0.1240 0.4134 0.2052 0.041 Uiso 1 1 calc R
H29B H 0.1034 0.4119 0.0916 0.041 Uiso 1 1 calc R
C30 C 0.0221(3) 0.3476(4) 0.1439(4) 0.0346(12) Uani 1 1 d .
H30A H -0.0221 0.3576 0.0879 0.042 Uiso 1 1 calc R
H30B H 0.0035 0.3533 0.2014 0.042 Uiso 1 1 calc R
C31 C 0.0518(3) 0.2517(4) 0.1395(4) 0.0334(12) Uani 1 1 d .
H31A H 0.0079 0.2101 0.1274 0.040 Uiso 1 1 calc R
H31B H 0.0748 0.2472 0.0854 0.040 Uiso 1 1 calc R
C32 C 0.1119(3) 0.2232(4) 0.2312(4) 0.0329(12) Uani 1 1 d .
H32A H 0.0907 0.2329 0.2861 0.039 Uiso 1 1 calc R
H32B H 0.1579 0.2614 0.2402 0.039 Uiso 1 1 calc R
C33 C 0.1361(3) 0.1246(4) 0.2298(4) 0.0349(12) Uani 1 1 d .
H33A H 0.0900 0.0866 0.2206 0.042 Uiso 1 1 calc R
H33B H 0.1574 0.1151 0.1749 0.042 Uiso 1 1 calc R
C34 C 0.1960(3) 0.0955(4) 0.3215(4) 0.0324(12) Uani 1 1 d .
H34A H 0.2250 0.0440 0.3071 0.039 Uiso 1 1 calc R
H34B H 0.2327 0.1447 0.3440 0.039 Uiso 1 1 calc R
C35 C 0.1590(3) 0.0698(4) 0.4007(4) 0.0290(11) Uani 1 1 d .
H35A H 0.1228 0.1172 0.4071 0.035 Uiso 1 1 calc R
H35B H 0.1292 0.0142 0.3825 0.035 Uiso 1 1 calc R
O36 O 0.2144(2) 0.0567(2) 0.4916(3) 0.0307(8) Uani 1 1 d .
C37 C 0.2458(3) 0.1298(3) 0.5441(4) 0.0271(11) Uani 1 1 d .
C38 C 0.2240(3) 0.2184(3) 0.5211(4) 0.0262(11) Uani 1 1 d .
H38A H 0.1859 0.2317 0.4639 0.031 Uiso 1 1 calc R
C39 C 0.2584(3) 0.2868(3) 0.5820(4) 0.0245(10) Uani 1 1 d .
H39A H 0.2432 0.3465 0.5655 0.029 Uiso 1 1 calc R
C40 C 0.3146(3) 0.2700(3) 0.6667(3) 0.0238(10) Uani 1 1 d .
C41 C 0.3360(3) 0.1810(4) 0.6896(4) 0.0305(11) Uani 1 1 d .
H41A H 0.3739 0.1679 0.7470 0.037 Uiso 1 1 calc R
C42 C 0.3025(3) 0.1121(4) 0.6297(4) 0.0328(12) Uani 1 1 d .
H42A H 0.3178 0.0525 0.6463 0.039 Uiso 1 1 calc R
O51 O 0.4063(7) 0.4578(8) 0.9685(8) 0.070(3) Uani 0.50 1 d P
C52 C 0.0544(6) 0.9481(6) 0.0360(7) 0.034(3) Uani 0.50 1 d PDU
C53 C 0.0413(4) 1.0204(7) -0.0322(8) 0.053(3) Uani 0.50 1 d PDU
O53 O -0.0196(6) 1.0575(9) -0.0542(10) 0.105(5) Uani 0.50 1 d PDU
C54 C 0.1002(7) 1.0444(10) -0.0779(10) 0.067(4) Uani 0.50 1 d PDU

loop_
_atom_site_aniso_label
_atom_site_aniso_U_11
_atom_site_aniso_U_22
_atom_site_aniso_U_33
_atom_site_aniso_U_23
_atom_site_aniso_U_13
_atom_site_aniso_U_12
Zn1 0.0257(3) 0.0180(3) 0.0202(3) -0.0015(2) 0.0125(2) 0.0013(2)
Cl1 0.0256(6) 0.0248(6) 0.0298(6) -0.0004(5) 0.0107(5) 0.0013(4)
Cl2 0.0429(7) 0.0284(7) 0.0243(6) -0.0078(5) 0.0173(5) -0.0033(5)
N1 0.028(2) 0.018(2) 0.0168(18) -0.0029(15) 0.0098(15) 0.0002(16)
C1 0.031(3) 0.025(3) 0.023(2) 0.003(2) 0.015(2) -0.001(2)
O2 0.0246(17) 0.0218(17) 0.0278(18) 0.0024(14) 0.0139(14) 0.0025(13)
N2 0.026(2) 0.023(2) 0.0186(19) -0.0024(16) 0.0128(16) 0.0015(16)
C3 0.032(3) 0.021(2) 0.027(3) 0.007(2) 0.013(2) 0.004(2)
C4 0.032(3) 0.020(2) 0.022(2) -0.0014(19) 0.0126(19) -0.0007(19)
C6 0.029(2) 0.021(2) 0.016(2) -0.0035(18) 0.0114(18) -0.0024(19)
C7 0.027(3) 0.034(3) 0.023(2) -0.006(2) 0.013(2) -0.001(2)
C8 0.029(3) 0.028(3) 0.029(3) -0.005(2) 0.013(2) 0.006(2)
C9 0.032(3) 0.027(3) 0.026(3) 0.000(2) 0.012(2) 0.005(2)
C10 0.029(2) 0.022(2) 0.016(2) -0.0057(19) 0.0105(18) -0.0032(19)
C12 0.032(3) 0.018(2) 0.019(2) -0.0005(18) 0.0077(19) 0.0007(19)
C13 0.043(3) 0.020(2) 0.021(2) 0.0027(19) 0.009(2) -0.001(2)
C14 0.041(3) 0.025(3) 0.025(2) 0.001(2) 0.017(2) -0.006(2)
C15 0.035(3) 0.029(3) 0.020(2) -0.003(2) 0.015(2) -0.003(2)
C16 0.033(3) 0.019(2) 0.025(2) 0.000(2) 0.009(2) 0.003(2)
O17 0.039(2) 0.0180(18) 0.036(2) -0.0009(15) 0.0075(16) 0.0036(15)
C18 0.042(3) 0.024(3) 0.036(3) -0.001(2) 0.012(2) 0.011(2)
C19 0.031(3) 0.024(3) 0.033(3) 0.000(2) 0.010(2) 0.011(2)
C20 0.031(3) 0.021(3) 0.046(3) 0.005(2) 0.017(2) 0.002(2)
C21 0.035(3) 0.028(3) 0.036(3) 0.007(2) 0.019(2) 0.003(2)
C22 0.035(3) 0.024(3) 0.029(3) 0.003(2) 0.011(2) 0.010(2)
C23 0.026(2) 0.030(3) 0.035(3) 0.001(2) 0.015(2) 0.004(2)
C24 0.034(3) 0.029(3) 0.031(3) 0.003(2) 0.021(2) 0.008(2)
O25 0.043(2) 0.036(2) 0.032(2) 0.0007(17) 0.0074(17) 0.0043(18)
C26 0.035(3) 0.046(4) 0.034(3) -0.005(3) 0.006(2) 0.006(3)
C27 0.035(3) 0.039(3) 0.040(3) -0.003(3) 0.016(2) 0.002(2)
C28 0.028(3) 0.044(3) 0.034(3) -0.003(3) 0.011(2) 0.004(2)
C29 0.030(3) 0.038(3) 0.037(3) -0.002(2) 0.014(2) 0.000(2)
C30 0.029(3) 0.040(3) 0.037(3) -0.002(3) 0.014(2) -0.005(2)
C31 0.034(3) 0.039(3) 0.031(3) -0.008(2) 0.016(2) -0.007(2)
C32 0.038(3) 0.031(3) 0.034(3) -0.006(2) 0.017(2) -0.006(2)
C33 0.041(3) 0.030(3) 0.038(3) -0.006(2) 0.020(2) -0.007(2)
C34 0.037(3) 0.029(3) 0.039(3) -0.004(2) 0.024(2) -0.001(2)
C35 0.030(3) 0.023(3) 0.035(3) -0.003(2) 0.011(2) -0.003(2)
O36 0.038(2) 0.0186(17) 0.038(2) -0.0024(15) 0.0130(16) -0.0039(15)
C37 0.028(3) 0.024(3) 0.035(3) 0.001(2) 0.019(2) -0.004(2)
C38 0.023(2) 0.028(3) 0.030(3) 0.005(2) 0.013(2) 0.002(2)
C39 0.028(2) 0.020(2) 0.031(3) 0.004(2) 0.017(2) 0.0019(19)
C40 0.027(2) 0.024(3) 0.026(2) 0.001(2) 0.0153(19) -0.0012(19)
C41 0.036(3) 0.027(3) 0.030(3) 0.008(2) 0.012(2) 0.001(2)
C42 0.041(3) 0.023(3) 0.037(3) 0.010(2) 0.015(2) 0.000(2)
O51 0.083(8) 0.063(7) 0.065(7) 0.006(6) 0.019(6) 0.006(6)
C52 0.044(4) 0.018(4) 0.029(4) -0.011(3) -0.011(3) 0.016(4)
C53 0.055(5) 0.043(5) 0.050(5) -0.019(4) -0.007(4) 0.008(4)
O53 0.105(6) 0.089(6) 0.104(6) -0.023(5) 0.002(4) 0.010(5)
C54 0.068(5) 0.065(5) 0.065(5) -0.002(2) 0.015(2) -0.001(2)

loop_
_atom_type_symbol
_atom_type_description
_atom_type_scat_dispersion_real
_atom_type_scat_dispersion_imag
_atom_type_scat_source
C C 0.0033 0.0016 'International Tables Vol C Tables 4.2.6.8 and 6.1.1.4'
H H 0.0000 0.0000 'International Tables Vol C Tables 4.2.6.8 and 6.1.1.4'
N N 0.0061 0.0033 'International Tables Vol C Tables 4.2.6.8 and 6.1.1.4'
O O 0.0106 0.0060 'International Tables Vol C Tables 4.2.6.8 and 6.1.1.4'
Cl Cl 0.1484 0.1585 'International Tables Vol C Tables 4.2.6.8 and 6.1.1.4'
Zn Zn 0.2839 1.4301 'International Tables Vol C Tables 4.2.6.8 and 6.1.1.4'

loop_
_geom_angle_atom_site_label_1
_geom_angle_atom_site_label_2
_geom_angle_atom_site_label_3
_geom_angle
N2 Zn1 N1 76.55(15)
N2 Zn1 Cl2 106.82(11)
N1 Zn1 Cl2 100.97(10)
N2 Zn1 Cl1 136.13(11)
N1 Zn1 Cl1 106.04(11)
Cl2 Zn1 Cl1 115.22(5)
N2 Zn1 O2 72.07(14)
N1 Zn1 O2 145.71(13)
Cl2 Zn1 O2 101.00(9)
Cl1 Zn1 O2 87.79(9)
C12 N1 C10 118.8(4)
C12 N1 Zn1 126.7(3)
C10 N1 Zn1 114.4(3)
O2 C1 C40 111.2(4)
O2 C1 H1A 109.4
C40 C1 H1A 109.4
O2 C1 H1B 109.4
C40 C1 H1B 109.4
H1A C1 H1B 108.0
C3 O2 C1 114.0(4)
C3 O2 Zn1 116.0(3)
C1 O2 Zn1 125.7(3)
C4 N2 C6 119.2(4)
C4 N2 Zn1 122.0(3)
C6 N2 Zn1 118.1(3)
O2 C3 C4 108.2(4)
O2 C3 H3A 110.1
C4 C3 H3A 110.1
O2 C3 H3B 110.1
C4 C3 H3B 110.1
H3A C3 H3B 108.4
N2 C4 C9 122.0(4)
N2 C4 C3 116.8(4)
C9 C4 C3 121.2(4)
N2 C6 C7 121.8(5)
N2 C6 C10 114.4(4)
C7 C6 C10 123.8(4)
C6 C7 C8 118.3(5)
C6 C7 H7A 120.9
C8 C7 H7A 120.9
C9 C8 C7 120.1(5)
C9 C8 H8A 119.9
C7 C8 H8A 119.9
C8 C9 C4 118.4(5)
C8 C9 H9A 120.8
C4 C9 H9A 120.8
N1 C10 C15 121.9(4)
N1 C10 C6 115.7(4)
C15 C10 C6 122.3(4)
N1 C12 C13 122.4(5)
N1 C12 C16 115.5(4)
C13 C12 C16 122.1(4)
C12 C13 C14 118.9(5)
C12 C13 H13A 120.6
C14 C13 H13A 120.6
C13 C14 C15 119.3(5)
C13 C14 H14A 120.3
C15 C14 H14A 120.3
C10 C15 C14 118.7(5)
C10 C15 H15A 120.7
C14 C15 H15A 120.7
O17 C16 C12 108.8(4)
O17 C16 H16A 109.9
C12 C16 H16A 109.9
O17 C16 H16B 109.9
C12 C16 H16B 109.9
H16A C16 H16B 108.3
C16 O17 C18 111.3(4)
O17 C18 C19 112.0(4)
O17 C18 H18A 109.2
C19 C18 H18A 109.2
O17 C18 H18B 109.2
C19 C18 H18B 109.2
H18A C18 H18B 107.9
C20 C19 C24 118.0(5)
C20 C19 C18 120.2(5)
C24 C19 C18 121.8(5)
C21 C20 C19 121.4(5)
C21 C20 H20A 119.3
C19 C20 H20A 119.3
C22 C21 C20 120.2(5)
C22 C21 H21A 119.9
C20 C21 H21A 119.9
O25 C22 C21 115.7(5)
O25 C22 C23 124.8(5)
C21 C22 C23 119.5(5)
C24 C23 C22 119.7(5)
C24 C23 H23A 120.1
C22 C23 H23A 120.1
C23 C24 C19 121.3(5)
C23 C24 H24A 119.4
C19 C24 H24A 119.4
C22 O25 C26 118.4(4)
O25 C26 C27 112.3(4)
O25 C26 H26A 109.1
C27 C26 H26A 109.1
O25 C26 H26B 109.1
C27 C26 H26B 109.1
H26A C26 H26B 107.9
C28 C27 C26 111.6(5)
C28 C27 H27A 109.3
C26 C27 H27A 109.3
C28 C27 H27B 109.3
C26 C27 H27B 109.3
H27A C27 H27B 108.0
C29 C28 C27 113.0(4)
C29 C28 H28A 109.0
C27 C28 H28A 109.0
C29 C28 H28B 109.0
C27 C28 H28B 109.0
H28A C28 H28B 107.8
C28 C29 C30 113.3(4)
C28 C29 H29A 108.9
C30 C29 H29A 108.9
C28 C29 H29B 108.9
C30 C29 H29B 108.9
H29A C29 H29B 107.7
C29 C30 C31 114.5(4)
C29 C30 H30A 108.6
C31 C30 H30A 108.6
C29 C30 H30B 108.6
C31 C30 H30B 108.6
H30A C30 H30B 107.6
C32 C31 C30 113.2(5)
C32 C31 H31A 108.9
C30 C31 H31A 108.9
C32 C31 H31B 108.9
C30 C31 H31B 108.9
H31A C31 H31B 107.7
C31 C32 C33 113.0(5)
C31 C32 H32A 109.0
C33 C32 H32A 109.0
C31 C32 H32B 109.0
C33 C32 H32B 109.0
H32A C32 H32B 107.8
C34 C33 C32 113.3(5)
C34 C33 H33A 108.9
C32 C33 H33A 108.9
C34 C33 H33B 108.9
C32 C33 H33B 108.9
H33A C33 H33B 107.7
C35 C34 C33 112.1(4)
C35 C34 H34A 109.2
C33 C34 H34A 109.2
C35 C34 H34B 109.2
C33 C34 H34B 109.2
H34A C34 H34B 107.9
O36 C35 C34 112.9(4)
O36 C35 H35A 109.0
C34 C35 H35A 109.0
O36 C35 H35B 109.0
C34 C35 H35B 109.0
H35A C35 H35B 107.8
C37 O36 C35 119.0(4)
O36 C37 C38 125.3(5)
O36 C37 C42 115.9(5)
C38 C37 C42 118.7(5)
C39 C38 C37 119.9(5)
C39 C38 H38A 120.0
C37 C38 H38A 120.0
C38 C39 C40 121.8(5)
C38 C39 H39A 119.1
C40 C39 H39A 119.1
C39 C40 C41 118.1(5)
C39 C40 C1 120.6(4)
C41 C40 C1 121.3(4)
C42 C41 C40 121.0(5)
C42 C41 H41A 119.5
C40 C41 H41A 119.5
C41 C42 C37 120.6(5)
C41 C42 H42A 119.7
C37 C42 H42A 119.7

loop_
_geom_bond_atom_site_label_1
_geom_bond_atom_site_label_2
_geom_bond_distance
Zn1 N2 2.098(4)
Zn1 N1 2.196(4)
Zn1 Cl2 2.2682(13)
Zn1 Cl1 2.2689(13)
Zn1 O2 2.275(3)
N1 C12 1.353(6)
N1 C10 1.366(6)
C1 O2 1.470(6)
C1 C40 1.518(7)
C1 H1A 0.9900
C1 H1B 0.9900
O2 C3 1.429(6)
N2 C4 1.344(6)
N2 C6 1.367(6)
C3 C4 1.510(7)
C3 H3A 0.9900
C3 H3B 0.9900
C4 C9 1.393(7)
C6 C7 1.384(7)
C6 C10 1.501(7)
C7 C8 1.397(7)
C7 H7A 0.9500
C8 C9 1.389(7)
C8 H8A 0.9500
C9 H9A 0.9500
C10 C15 1.399(7)
C12 C13 1.393(7)
C12 C16 1.522(7)
C13 C14 1.399(8)
C13 H13A 0.9500
C14 C15 1.400(7)
C14 H14A 0.9500
C15 H15A 0.9500
C16 O17 1.431(6)
C16 H16A 0.9900
C16 H16B 0.9900
O17 C18 1.448(7)
C18 C19 1.517(7)
C18 H18A 0.9900
C18 H18B 0.9900
C19 C20 1.399(8)
C19 C24 1.406(8)
C20 C21 1.398(8)
C20 H20A 0.9500
C21 C22 1.395(8)
C21 H21A 0.9500
C22 O25 1.380(6)
C22 C23 1.407(7)
C23 C24 1.400(8)
C23 H23A 0.9500
C24 H24A 0.9500
O25 C26 1.438(7)
C26 C27 1.550(8)
C26 H26A 0.9900
C26 H26B 0.9900
C27 C28 1.532(8)
C27 H27A 0.9900
C27 H27B 0.9900
C28 C29 1.520(8)
C28 H28A 0.9900
C28 H28B 0.9900
C29 C30 1.528(8)
C29 H29A 0.9900
C29 H29B 0.9900
C30 C31 1.545(8)
C30 H30A 0.9900
C30 H30B 0.9900
C31 C32 1.542(8)
C31 H31A 0.9900
C31 H31B 0.9900
C32 C33 1.547(8)
C32 H32A 0.9900
C32 H32B 0.9900
C33 C34 1.542(8)
C33 H33A 0.9900
C33 H33B 0.9900
C34 C35 1.537(7)
C34 H34A 0.9900
C34 H34B 0.9900
C35 O36 1.445(6)
C35 H35A 0.9900
C35 H35B 0.9900
O36 C37 1.372(6)
C37 C38 1.404(7)
C37 C42 1.412(8)
C38 C39 1.391(7)
C38 H38A 0.9500
C39 C40 1.397(7)
C39 H39A 0.9500
C40 C41 1.407(7)
C41 C42 1.385(8)
C41 H41A 0.9500
C42 H42A 0.9500

loop_
_geom_torsion_atom_site_label_1
_geom_torsion_atom_site_label_2
_geom_torsion_atom_site_label_3
_geom_torsion_atom_site_label_4
_geom_torsion
N2 Zn1 N1 C12 178.9(4)
Cl2 Zn1 N1 C12 -76.2(4)
Cl1 Zn1 N1 C12 44.3(4)
O2 Zn1 N1 C12 154.8(3)
N2 Zn1 N1 C10 -5.5(3)
Cl2 Zn1 N1 C10 99.4(3)
Cl1 Zn1 N1 C10 -140.1(3)
O2 Zn1 N1 C10 -29.6(4)
C40 C1 O2 C3 -79.4(5)
C40 C1 O2 Zn1 124.9(4)
N2 Zn1 O2 C3 20.3(3)
N1 Zn1 O2 C3 45.0(4)
Cl2 Zn1 O2 C3 -84.0(3)
Cl1 Zn1 O2 C3 160.8(3)
N2 Zn1 O2 C1 175.7(4)
N1 Zn1 O2 C1 -159.7(3)
Cl2 Zn1 O2 C1 71.4(3)
Cl1 Zn1 O2 C1 -43.9(3)
N1 Zn1 N2 C4 179.1(4)
Cl2 Zn1 N2 C4 81.5(4)
Cl1 Zn1 N2 C4 -81.6(4)
O2 Zn1 N2 C4 -14.9(3)
N1 Zn1 N2 C6 8.5(3)
Cl2 Zn1 N2 C6 -89.1(3)
Cl1 Zn1 N2 C6 107.8(3)
O2 Zn1 N2 C6 174.5(4)
C1 O2 C3 C4 179.8(4)
Zn1 O2 C3 C4 -22.0(5)
C6 N2 C4 C9 -1.0(7)
Zn1 N2 C4 C9 -171.5(4)
C6 N2 C4 C3 178.3(4)
Zn1 N2 C4 C3 7.8(6)
O2 C3 C4 N2 10.2(6)
O2 C3 C4 C9 -170.5(4)
C4 N2 C6 C7 -1.8(7)
Zn1 N2 C6 C7 169.0(4)
C4 N2 C6 C10 179.2(4)
Zn1 N2 C6 C10 -10.0(5)
N2 C6 C7 C8 3.1(7)
C10 C6 C7 C8 -178.0(4)
C6 C7 C8 C9 -1.6(7)
C7 C8 C9 C4 -1.0(7)
N2 C4 C9 C8 2.4(7)
C3 C4 C9 C8 -176.8(5)
C12 N1 C10 C15 -1.3(7)
Zn1 N1 C10 C15 -177.2(3)
C12 N1 C10 C6 178.1(4)
Zn1 N1 C10 C6 2.1(5)
N2 C6 C10 N1 4.9(6)
C7 C6 C10 N1 -174.1(4)
N2 C6 C10 C15 -175.8(4)
C7 C6 C10 C15 5.2(7)
C10 N1 C12 C13 -0.2(7)
Zn1 N1 C12 C13 175.2(3)
C10 N1 C12 C16 179.3(4)
Zn1 N1 C12 C16 -5.3(6)
N1 C12 C13 C14 1.1(7)
C16 C12 C13 C14 -178.4(4)
C12 C13 C14 C15 -0.4(7)
N1 C10 C15 C14 1.8(7)
C6 C10 C15 C14 -177.4(4)
C13 C14 C15 C10 -0.9(7)
N1 C12 C16 O17 162.1(4)
C13 C12 C16 O17 -18.4(6)
C12 C16 O17 C18 162.0(4)
C16 O17 C18 C19 -69.5(6)
O17 C18 C19 C20 -61.5(6)
O17 C18 C19 C24 115.9(5)
C24 C19 C20 C21 0.8(7)
C18 C19 C20 C21 178.3(5)
C19 C20 C21 C22 -0.5(8)
C20 C21 C22 O25 179.1(4)
C20 C21 C22 C23 -0.5(8)
O25 C22 C23 C24 -178.4(5)
C21 C22 C23 C24 1.1(7)
C22 C23 C24 C19 -0.9(7)
C20 C19 C24 C23 -0.1(7)
C18 C19 C24 C23 -177.6(5)
C21 C22 O25 C26 175.0(5)
C23 C22 O25 C26 -5.5(7)
C22 O25 C26 C27 -79.6(6)
O25 C26 C27 C28 171.2(5)
C26 C27 C28 C29 176.3(5)
C27 C28 C29 C30 177.8(5)
C28 C29 C30 C31 175.5(5)
C29 C30 C31 C32 68.0(6)
C30 C31 C32 C33 174.9(4)
C31 C32 C33 C34 -179.8(4)
C32 C33 C34 C35 83.1(6)
C33 C34 C35 O36 -170.3(4)
C34 C35 O36 C37 77.9(6)
C35 O36 C37 C38 5.7(7)
C35 O36 C37 C42 -176.8(4)
O36 C37 C38 C39 177.7(4)
C42 C37 C38 C39 0.2(7)
C37 C38 C39 C40 -0.1(7)
C38 C39 C40 C41 -0.2(7)
C38 C39 C40 C1 178.6(4)
O2 C1 C40 C39 -84.0(5)
O2 C1 C40 C41 94.7(5)
C39 C40 C41 C42 0.3(7)
C1 C40 C41 C42 -178.5(5)
C40 C41 C42 C37 -0.1(8)
O36 C37 C42 C41 -177.8(5)
C38 C37 C42 C41 -0.1(8)
